data_1514760
loop_
_publ_author_name
'Li, Yi'
'Liu, Gao-Feng'
'Tan, Cai-Ping'
'Ji, Liang-Nian'
'Mao, Zong-Wan'

_publ_section_title
;
 Antitumor properties and mechanisms of mitochondria-targeted Ag(i) and
 Au(i) complexes containing N-heterocyclic carbenes derived from
 cyclophanes.
;
_journal_issue 8
_journal_name_full 'Metallomics : integrated biometal science'
_journal_page_first 1460
_journal_page_last 1468
_journal_paper_doi 10.1039/c4mt00046c
_journal_volume 6
_journal_year 2014
_chemical_formula_sum 'C28 H34 F12 N4 P2'
_chemical_formula_weight 716.53
_chemical_name_systematic
; 
 ? 
;
_space_group_IT_number 14
_symmetry_cell_setting monoclinic
_symmetry_space_group_name_Hall '-P 2ybc'
_symmetry_space_group_name_H-M 'P 1 21/c 1'
_atom_sites_solution_hydrogens geom
_atom_sites_solution_primary direct
_atom_sites_solution_secondary difmap
_audit_creation_method SHELXL-97
_cell_angle_alpha 90.00
_cell_angle_beta 130.999(3)
_cell_angle_gamma 90.00
_cell_formula_units_Z 2
_cell_length_a 8.6600(5)
_cell_length_b 19.8775(10)
_cell_length_c 11.7276(5)
_cell_measurement_reflns_used 8524
_cell_measurement_temperature 150(2)
_cell_measurement_theta_max 54.98
_cell_measurement_theta_min 6.15
_cell_volume 1523.62(15)
_computing_cell_refinement 'PROCESS-AUTO (Rigaku Corporation, 1998)'
_computing_data_collection 'PROCESS-AUTO (Rigaku Corporation, 1998)'
_computing_data_reduction 'PROCESS-AUTO (Rigaku Corporation, 1998)'
_computing_molecular_graphics 'Bruker SHELXTL'
_computing_publication_material 'Bruker SHELXTL'
_computing_structure_refinement 'SHELXL-97 (Sheldrick, 1997)'
_computing_structure_solution 'SHELXS-97 (Sheldrick, 1990)'
_diffrn_ambient_temperature 150(2)
_diffrn_measured_fraction_theta_full 0.974
_diffrn_measured_fraction_theta_max 0.974
_diffrn_measurement_device_type 'Rigaku R-AXIS SPIDER Image Plate diffractometer'
_diffrn_measurement_method '\w scan'
_diffrn_radiation_monochromator graphite
_diffrn_radiation_source 'fine-focus sealed tube'
_diffrn_radiation_type MoK\a
_diffrn_radiation_wavelength 0.71073
_diffrn_reflns_av_R_equivalents 0.0359
_diffrn_reflns_av_sigmaI/netI 0.0398
_diffrn_reflns_limit_h_max 10
_diffrn_reflns_limit_h_min -11
_diffrn_reflns_limit_k_max 25
_diffrn_reflns_limit_k_min -25
_diffrn_reflns_limit_l_max 15
_diffrn_reflns_limit_l_min -15
_diffrn_reflns_number 10629
_diffrn_reflns_theta_full 27.47
_diffrn_reflns_theta_max 27.47
_diffrn_reflns_theta_min 3.08
_exptl_absorpt_coefficient_mu 0.244
_exptl_absorpt_correction_T_max 0.9690
_exptl_absorpt_correction_T_min 0.9574
_exptl_crystal_colour colorless
_exptl_crystal_density_diffrn 1.562
_exptl_crystal_density_method 'not measured'
_exptl_crystal_description block
_exptl_crystal_F_000 736
_exptl_crystal_size_max 0.18
_exptl_crystal_size_mid 0.14
_exptl_crystal_size_min 0.13
_refine_diff_density_max 0.477
_refine_diff_density_min -0.421
_refine_diff_density_rms 0.087
_refine_ls_extinction_method none
_refine_ls_goodness_of_fit_ref 1.050
_refine_ls_hydrogen_treatment constr
_refine_ls_matrix_type full
_refine_ls_number_parameters 208
_refine_ls_number_reflns 3398
_refine_ls_number_restraints 0
_refine_ls_restrained_S_all 1.050
_refine_ls_R_factor_all 0.0683
_refine_ls_R_factor_gt 0.0535
_refine_ls_shift/su_max 0.000
_refine_ls_shift/su_mean 0.000
_refine_ls_structure_factor_coef Fsqd
_refine_ls_weighting_details 'calc w=1/[\s^2^(Fo^2^)+(0.0839P)^2^+0.6859P] where P=(Fo^2^+2Fc^2^)/3'
_refine_ls_weighting_scheme calc
_refine_ls_wR_factor_gt 0.1428
_refine_ls_wR_factor_ref 0.1537
_reflns_number_gt 2621
_reflns_number_total 3398
_reflns_threshold_expression >2sigma(I)
_cod_data_source_file c4mt00046c2.cif
_cod_data_source_block a
_cod_depositor_comments
;
The following automatic conversions were performed:

'_symmetry_cell_setting' value 'Monoclinic' changed to 'monoclinic'
according to
/usr/data/users/saulius/crontab/automatic-downloads/rss-feeds/RSC/lib/dictionaries/cif_core.dic
dictionary named 'cif_core.dic' version 2.4.2 from 2011-04-26.

Automatic conversion script
Id: cif_fix_values 2281 2013-09-26 08:29:07Z andrius 

 Adding full bibliography for 1514751--1514760.cif.
;
_cod_original_cell_volume 1523.61(13)
_cod_original_sg_symbol_H-M P21/c
_cod_database_code 1514760

loop_
_symmetry_equiv_pos_as_xyz
'x, y, z'
'-x, y+1/2, -z+1/2'
'-x, -y, -z'
'x, -y-1/2, z-1/2'

loop_
_atom_site_label
_atom_site_type_symbol
_atom_site_fract_x
_atom_site_fract_y
_atom_site_fract_z
_atom_site_U_iso_or_equiv
_atom_site_adp_type
_atom_site_occupancy
_atom_site_symmetry_multiplicity
_atom_site_calc_flag
_atom_site_refinement_flags
P1 P 0.45954(10) 0.33244(3) 0.45629(7) 0.0315(2) Uani 1 1 d .
F1 F 0.3770(3) 0.32526(8) 0.28764(19) 0.0528(5) Uani 1 1 d .
F2 F 0.6574(2) 0.37059(7) 0.50574(17) 0.0434(4) Uani 1 1 d .
F3 F 0.3430(3) 0.40202(8) 0.41372(19) 0.0535(5) Uani 1 1 d .
F4 F 0.2590(3) 0.29346(9) 0.4020(2) 0.0617(5) Uani 1 1 d .
F5 F 0.5774(3) 0.26189(7) 0.5013(2) 0.0510(4) Uani 1 1 d .
F6 F 0.5447(3) 0.33858(8) 0.62567(19) 0.0510(4) Uani 1 1 d .
N1 N 0.0947(3) 0.15776(8) 0.0808(2) 0.0249(4) Uani 1 1 d .
N2 N -0.1792(3) 0.14701(8) -0.15646(19) 0.0251(4) Uani 1 1 d .
C1 C 0.2891(3) -0.04721(10) 0.3182(2) 0.0251(4) Uani 1 1 d .
C2 C 0.1851(4) -0.04562(10) 0.3729(2) 0.0280(5) Uani 1 1 d .
C3 C 0.1208(4) 0.01617(11) 0.3842(3) 0.0313(5) Uani 1 1 d .
H3A H 0.0507 0.0174 0.4211 0.038 Uiso 1 1 calc R
C4 C 0.1555(4) 0.07643(10) 0.3433(2) 0.0280(5) Uani 1 1 d .
C5 C 0.2574(3) 0.07457(10) 0.2869(2) 0.0249(4) Uani 1 1 d .
C6 C 0.3247(3) 0.01273(10) 0.2733(2) 0.0250(4) Uani 1 1 d .
C7 C 0.1398(4) -0.10933(11) 0.4179(3) 0.0370(6) Uani 1 1 d .
H7A H 0.0681 -0.0977 0.4538 0.055 Uiso 1 1 calc R
H7B H 0.2685 -0.1322 0.4986 0.055 Uiso 1 1 calc R
H7C H 0.0536 -0.1392 0.3302 0.055 Uiso 1 1 calc R
C8 C 0.0810(4) 0.14169(11) 0.3595(3) 0.0353(5) Uani 1 1 d .
H8A H 0.0153 0.1323 0.4011 0.053 Uiso 1 1 calc R
H8B H -0.0179 0.1630 0.2602 0.053 Uiso 1 1 calc R
H8C H 0.1974 0.1720 0.4277 0.053 Uiso 1 1 calc R
C9 C 0.4314(4) 0.00959(11) 0.2101(3) 0.0329(5) Uani 1 1 d .
H9A H 0.4673 -0.0372 0.2100 0.049 Uiso 1 1 calc R
H9B H 0.5561 0.0369 0.2729 0.049 Uiso 1 1 calc R
H9C H 0.3397 0.0270 0.1064 0.049 Uiso 1 1 calc R
C10 C 0.2846(3) 0.14006(10) 0.2354(2) 0.0274(5) Uani 1 1 d .
H10A H 0.3189 0.1765 0.3063 0.033 Uiso 1 1 calc R
H10B H 0.3992 0.1356 0.2364 0.033 Uiso 1 1 calc R
C11 C -0.0243(3) 0.11409(10) -0.0329(2) 0.0270(5) Uani 1 1 d .
H11A H -0.0019 0.0669 -0.0266 0.032 Uiso 1 1 calc R
C12 C -0.1590(4) 0.21472(10) -0.1212(3) 0.0296(5) Uani 1 1 d .
H12A H -0.2481 0.2499 -0.1877 0.036 Uiso 1 1 calc R
C13 C 0.0123(4) 0.22136(10) 0.0263(3) 0.0295(5) Uani 1 1 d .
H13A H 0.0658 0.2622 0.0819 0.035 Uiso 1 1 calc R
C14 C -0.3522(3) 0.11514(10) -0.3013(2) 0.0284(5) Uani 1 1 d .
H14A H -0.3973 0.1447 -0.3863 0.034 Uiso 1 1 calc R
H14B H -0.4688 0.1093 -0.3048 0.034 Uiso 1 1 calc R

loop_
_atom_site_aniso_label
_atom_site_aniso_U_11
_atom_site_aniso_U_22
_atom_site_aniso_U_33
_atom_site_aniso_U_23
_atom_site_aniso_U_13
_atom_site_aniso_U_12
P1 0.0358(4) 0.0255(3) 0.0379(4) -0.0008(2) 0.0262(3) -0.0009(2)
F1 0.0533(11) 0.0642(11) 0.0357(9) -0.0117(7) 0.0269(9) -0.0128(8)
F2 0.0419(9) 0.0442(8) 0.0418(9) -0.0022(6) 0.0265(8) -0.0109(6)
F3 0.0518(11) 0.0404(8) 0.0514(10) 0.0032(7) 0.0265(9) 0.0150(7)
F4 0.0520(11) 0.0572(10) 0.0855(14) 0.0021(9) 0.0492(11) -0.0117(8)
F5 0.0621(11) 0.0303(7) 0.0651(11) 0.0027(7) 0.0437(10) 0.0090(7)
F6 0.0661(12) 0.0568(10) 0.0464(10) 0.0104(7) 0.0439(10) 0.0164(8)
N1 0.0304(10) 0.0189(8) 0.0210(9) 0.0002(6) 0.0149(8) -0.0006(6)
N2 0.0305(10) 0.0199(8) 0.0213(9) 0.0003(6) 0.0154(9) 0.0005(7)
C1 0.0283(12) 0.0223(9) 0.0179(10) 0.0002(7) 0.0121(9) 0.0003(8)
C2 0.0310(12) 0.0268(10) 0.0214(10) 0.0010(8) 0.0151(10) -0.0018(8)
C3 0.0352(13) 0.0346(11) 0.0292(12) 0.0002(9) 0.0233(11) 0.0007(9)
C4 0.0294(12) 0.0266(10) 0.0235(10) -0.0006(8) 0.0153(10) 0.0024(8)
C5 0.0271(11) 0.0216(9) 0.0173(9) -0.0008(7) 0.0108(9) -0.0007(7)
C6 0.0271(11) 0.0238(9) 0.0185(10) -0.0012(7) 0.0126(9) -0.0007(8)
C7 0.0455(15) 0.0325(11) 0.0379(13) 0.0030(10) 0.0295(13) -0.0045(10)
C8 0.0424(14) 0.0298(11) 0.0371(13) 0.0023(9) 0.0275(12) 0.0064(10)
C9 0.0417(14) 0.0305(11) 0.0324(12) -0.0016(9) 0.0269(12) -0.0003(9)
C10 0.0293(12) 0.0235(9) 0.0216(10) -0.0001(8) 0.0133(10) -0.0008(8)
C11 0.0310(12) 0.0190(9) 0.0211(10) 0.0004(7) 0.0129(10) 0.0011(7)
C12 0.0375(13) 0.0182(9) 0.0323(12) 0.0026(8) 0.0225(11) 0.0021(8)
C13 0.0369(13) 0.0180(9) 0.0301(12) -0.0005(8) 0.0206(11) -0.0008(8)
C14 0.0316(12) 0.0231(9) 0.0217(10) 0.0013(7) 0.0136(10) 0.0021(8)

loop_
_atom_type_symbol
_atom_type_description
_atom_type_scat_dispersion_real
_atom_type_scat_dispersion_imag
_atom_type_scat_source
C C 0.0033 0.0016 'International Tables Vol C Tables 4.2.6.8 and 6.1.1.4'
H H 0.0000 0.0000 'International Tables Vol C Tables 4.2.6.8 and 6.1.1.4'
F F 0.0171 0.0103 'International Tables Vol C Tables 4.2.6.8 and 6.1.1.4'
N N 0.0061 0.0033 'International Tables Vol C Tables 4.2.6.8 and 6.1.1.4'
P P 0.1023 0.0942 'International Tables Vol C Tables 4.2.6.8 and 6.1.1.4'

loop_
_geom_angle_atom_site_label_1
_geom_angle_atom_site_label_2
_geom_angle_atom_site_label_3
_geom_angle
_geom_angle_site_symmetry_1
_geom_angle_site_symmetry_3
F3 P1 F2 90.57(9) . .
F3 P1 F4 89.79(10) . .
F2 P1 F4 178.32(10) . .
F3 P1 F5 179.16(10) . .
F2 P1 F5 89.79(9) . .
F4 P1 F5 89.88(9) . .
F3 P1 F6 90.22(9) . .
F2 P1 F6 90.12(9) . .
F4 P1 F6 91.52(10) . .
F5 P1 F6 89.02(9) . .
F3 P1 F1 90.73(9) . .
F2 P1 F1 89.66(9) . .
F4 P1 F1 88.69(10) . .
F5 P1 F1 90.03(9) . .
F6 P1 F1 179.03(10) . .
C11 N1 C13 107.79(18) . .
C11 N1 C10 125.12(17) . .
C13 N1 C10 127.05(17) . .
C11 N2 C12 108.21(17) . .
C11 N2 C14 125.20(17) . .
C12 N2 C14 126.37(17) . .
C2 C1 C6 120.74(18) . .
C2 C1 C14 118.20(18) . 3
C6 C1 C14 120.98(19) . 3
C3 C2 C1 118.65(19) . .
C3 C2 C7 119.5(2) . .
C1 C2 C7 121.85(19) . .
C2 C3 C4 122.4(2) . .
C2 C3 H3A 118.8 . .
C4 C3 H3A 118.8 . .
C3 C4 C5 118.78(19) . .
C3 C4 C8 119.2(2) . .
C5 C4 C8 122.06(19) . .
C4 C5 C6 120.50(18) . .
C4 C5 C10 118.21(18) . .
C6 C5 C10 121.24(19) . .
C5 C6 C1 118.89(19) . .
C5 C6 C9 121.24(18) . .
C1 C6 C9 119.86(18) . .
C2 C7 H7A 109.5 . .
C2 C7 H7B 109.5 . .
H7A C7 H7B 109.5 . .
C2 C7 H7C 109.5 . .
H7A C7 H7C 109.5 . .
H7B C7 H7C 109.5 . .
C4 C8 H8A 109.5 . .
C4 C8 H8B 109.5 . .
H8A C8 H8B 109.5 . .
C4 C8 H8C 109.5 . .
H8A C8 H8C 109.5 . .
H8B C8 H8C 109.5 . .
C6 C9 H9A 109.5 . .
C6 C9 H9B 109.5 . .
H9A C9 H9B 109.5 . .
C6 C9 H9C 109.5 . .
H9A C9 H9C 109.5 . .
H9B C9 H9C 109.5 . .
N1 C10 C5 110.66(17) . .
N1 C10 H10A 109.5 . .
C5 C10 H10A 109.5 . .
N1 C10 H10B 109.5 . .
C5 C10 H10B 109.5 . .
H10A C10 H10B 108.1 . .
N2 C11 N1 109.43(17) . .
N2 C11 H11A 125.3 . .
N1 C11 H11A 125.3 . .
C13 C12 N2 107.07(18) . .
C13 C12 H12A 126.5 . .
N2 C12 H12A 126.5 . .
C12 C13 N1 107.50(17) . .
C12 C13 H13A 126.2 . .
N1 C13 H13A 126.2 . .
N2 C14 C1 110.51(17) . 3
N2 C14 H14A 109.5 . .
C1 C14 H14A 109.5 3 .
N2 C14 H14B 109.5 . .
C1 C14 H14B 109.5 3 .
H14A C14 H14B 108.1 . .

loop_
_geom_bond_atom_site_label_1
_geom_bond_atom_site_label_2
_geom_bond_distance
_geom_bond_site_symmetry_2
P1 F3 1.5874(15) .
P1 F2 1.5947(15) .
P1 F4 1.6036(17) .
P1 F5 1.6061(15) .
P1 F6 1.6072(17) .
P1 F1 1.6087(17) .
N1 C11 1.338(3) .
N1 C13 1.385(3) .
N1 C10 1.485(3) .
N2 C11 1.333(3) .
N2 C12 1.385(2) .
N2 C14 1.481(3) .
C1 C2 1.407(3) .
C1 C6 1.416(3) .
C1 C14 1.518(3) 3
C2 C3 1.390(3) .
C2 C7 1.519(3) .
C3 C4 1.394(3) .
C3 H3A 0.9500 .
C4 C5 1.409(3) .
C4 C8 1.515(3) .
C5 C6 1.414(3) .
C5 C10 1.517(3) .
C6 C9 1.519(3) .
C7 H7A 0.9800 .
C7 H7B 0.9800 .
C7 H7C 0.9800 .
C8 H8A 0.9800 .
C8 H8B 0.9800 .
C8 H8C 0.9800 .
C9 H9A 0.9800 .
C9 H9B 0.9800 .
C9 H9C 0.9800 .
C10 H10A 0.9900 .
C10 H10B 0.9900 .
C11 H11A 0.9500 .
C12 C13 1.357(3) .
C12 H12A 0.9500 .
C13 H13A 0.9500 .
C14 C1 1.518(3) 3
C14 H14A 0.9900 .
C14 H14B 0.9900 .

loop_
_geom_torsion_atom_site_label_1
_geom_torsion_atom_site_label_2
_geom_torsion_atom_site_label_3
_geom_torsion_atom_site_label_4
_geom_torsion
_geom_torsion_site_symmetry_1
_geom_torsion_site_symmetry_4
C6 C1 C2 C3 -1.0(3) . .
C14 C1 C2 C3 -178.0(2) 3 .
C6 C1 C2 C7 178.3(2) . .
C14 C1 C2 C7 1.4(3) 3 .
C1 C2 C3 C4 0.1(3) . .
C7 C2 C3 C4 -179.3(2) . .
C2 C3 C4 C5 0.7(3) . .
C2 C3 C4 C8 -179.8(2) . .
C3 C4 C5 C6 -0.5(3) . .
C8 C4 C5 C6 -180.0(2) . .
C3 C4 C5 C10 176.95(19) . .
C8 C4 C5 C10 -2.5(3) . .
C4 C5 C6 C1 -0.4(3) . .
C10 C5 C6 C1 -177.79(19) . .
C4 C5 C6 C9 178.9(2) . .
C10 C5 C6 C9 1.4(3) . .
C2 C1 C6 C5 1.2(3) . .
C14 C1 C6 C5 178.04(19) 3 .
C2 C1 C6 C9 -178.1(2) . .
C14 C1 C6 C9 -1.2(3) 3 .
C11 N1 C10 C5 -40.5(3) . .
C13 N1 C10 C5 141.9(2) . .
C4 C5 C10 N1 -80.7(2) . .
C6 C5 C10 N1 96.7(2) . .
C12 N2 C11 N1 0.2(3) . .
C14 N2 C11 N1 -174.57(19) . .
C13 N1 C11 N2 -0.6(3) . .
C10 N1 C11 N2 -178.65(19) . .
C11 N2 C12 C13 0.2(2) . .
C14 N2 C12 C13 175.0(2) . .
N2 C12 C13 N1 -0.6(3) . .
C11 N1 C13 C12 0.7(3) . .
C10 N1 C13 C12 178.7(2) . .
C11 N2 C14 C1 -25.9(3) . 3
C12 N2 C14 C1 160.3(2) . 3
